data_2224317
loop_
_publ_author_name
'Chantrapromma, Suchada'
'Chanawanno, Kullapa'
'Fun, Hoong-Kun'

_publ_section_title
;
 (<i>E</i>)-1-Methyl-4-[2-(1-naphthyl)vinyl]pyridinium
 4-chlorobenzenesulfonate
;
_journal_coeditor_code IS2479
_journal_issue 12
_journal_name_full 'Acta Crystallographica Section E'
_journal_page_first o3115
_journal_page_last o3116
_journal_paper_doi 10.1107/S1600536809047734
_journal_volume 65
_journal_year 2009
_chemical_formula_iupac 'C18 H16 N +, C6 H4 Cl O3 S -'
_chemical_formula_moiety 'C18 H16 N +, C6 H4 Cl O3 S -'
_chemical_formula_sum 'C24 H20 Cl N O3 S'
_chemical_formula_weight 437.93
_chemical_melting_point_gt 476
_chemical_melting_point_lt 477
_chemical_name_common
;
(<i>E</i>)-1-methyl-4-(2-(naphthalen-1-yl)vinyl)pyridinium
4-chlorobenzenesulfonate
;
_chemical_name_systematic
;
(<i>E</i>)-1-Methyl-4-[2-(1-naphthyl)vinyl]pyridinium
4-chlorobenzenesulfonate
;
_space_group_IT_number 33
_symmetry_cell_setting orthorhombic
_symmetry_space_group_name_Hall 'P 2c -2n'
_symmetry_space_group_name_H-M 'P n a 21'
_atom_sites_solution_hydrogens geom
_atom_sites_solution_primary direct
_atom_sites_solution_secondary difmap
_audit_creation_method SHELXL-97
_cell_angle_alpha 90.00
_cell_angle_beta 90.00
_cell_angle_gamma 90.00
_cell_formula_units_Z 4
_cell_length_a 12.3379(8)
_cell_length_b 21.8466(16)
_cell_length_c 7.5032(5)
_cell_measurement_reflns_used 5881
_cell_measurement_temperature 100
_cell_measurement_theta_max 30.00
_cell_measurement_theta_min 2.49
_cell_volume 2022.4(2)
_computing_cell_refinement 'SAINT (Bruker, 2005)'
_computing_data_collection 'APEX2 (Bruker, 2005)'
_computing_data_reduction 'SAINT (Bruker, 2005)'
_computing_molecular_graphics 'SHELXTL (Sheldrick, 2008)'
_computing_publication_material
;
SHELXTL (Sheldrick, 2008) and PLATON (Spek, 2009)
;
_computing_structure_refinement 'SHELXTL (Sheldrick, 2008)'
_computing_structure_solution 'SHELXTL (Sheldrick, 2008)'
_diffrn_ambient_temperature 100
_diffrn_measured_fraction_theta_full 0.999
_diffrn_measured_fraction_theta_max 0.999
_diffrn_measurement_device_type 'Bruker APEXII CCD area-detector'
_diffrn_measurement_method '\f and \w'
_diffrn_radiation_monochromator graphite
_diffrn_radiation_source 'sealed tube'
_diffrn_radiation_type MoK\a
_diffrn_radiation_wavelength 0.71073
_diffrn_reflns_av_R_equivalents 0.0448
_diffrn_reflns_av_sigmaI/netI 0.0475
_diffrn_reflns_limit_h_max 17
_diffrn_reflns_limit_h_min -17
_diffrn_reflns_limit_k_max 30
_diffrn_reflns_limit_k_min -25
_diffrn_reflns_limit_l_max 10
_diffrn_reflns_limit_l_min -10
_diffrn_reflns_number 26247
_diffrn_reflns_theta_full 30.00
_diffrn_reflns_theta_max 30.00
_diffrn_reflns_theta_min 2.49
_diffrn_standards_number 0
_exptl_absorpt_coefficient_mu 0.320
_exptl_absorpt_correction_T_max 0.9902
_exptl_absorpt_correction_T_min 0.8522
_exptl_absorpt_correction_type multi-scan
_exptl_absorpt_process_details '(<i>SADABS</i>; Bruker, 2005)'
_exptl_crystal_colour Yellow
_exptl_crystal_density_diffrn 1.438
_exptl_crystal_density_method 'not measured'
_exptl_crystal_description Needle
_exptl_crystal_F_000 912
_exptl_crystal_size_max 0.52
_exptl_crystal_size_mid 0.15
_exptl_crystal_size_min 0.03
_refine_diff_density_max 0.787
_refine_diff_density_min -0.323
_refine_ls_abs_structure_details 'Flack (1983), 2716 Friedel pairs'
_refine_ls_abs_structure_Flack 0.01(6)
_refine_ls_extinction_method none
_refine_ls_goodness_of_fit_ref 1.029
_refine_ls_hydrogen_treatment constr
_refine_ls_matrix_type full
_refine_ls_number_parameters 272
_refine_ls_number_reflns 5881
_refine_ls_number_restraints 1
_refine_ls_restrained_S_all 1.029
_refine_ls_R_factor_all 0.0615
_refine_ls_R_factor_gt 0.0497
_refine_ls_shift/su_max 0.001
_refine_ls_shift/su_mean 0.000
_refine_ls_structure_factor_coef Fsqd
_refine_ls_weighting_details 'calc w=1/[\s^2^(Fo^2^)+(0.0563P)^2^+1.1415P] where P=(Fo^2^+2Fc^2^)/3'
_refine_ls_weighting_scheme calc
_refine_ls_wR_factor_gt 0.1131
_refine_ls_wR_factor_ref 0.1194
_reflns_number_gt 5018
_reflns_number_total 5881
_reflns_threshold_expression I>2\s(I)
_cod_data_source_file is2479.cif
_cod_data_source_block I
_cod_depositor_comments
;
The following automatic conversions were performed:
'_symmetry_cell_setting' value 'Orthorhombic' changed to 'orthorhombic'
according to '/home/saulius/struct/CIF-dictionaries/cif_core.dic'
dictionary named 'cif_core.dic' version 2.4.1 from 2010-06-29.

Automatic conversion script
Id: cif_fix_enum 1527 2010-12-29 10:47:43Z saulius 

The following automatic conversions were performed:

'_symmetry_cell_setting' value 'Orthorhombic' changed to
'orthorhombic' according to
/home/saulius/struct/CIF-dictionaries/cif_core.dic dictionary named
'cif_core.dic' version 2.4.1 from 2010-06-29.

Automatic conversion script
Id: cif_fix_values 1715 2011-07-08 13:25:40Z adriana 
;
_cod_database_code 2224317
_cod_database_fobs_code 2224317

loop_
_symmetry_equiv_pos_as_xyz
'x, y, z'
'-x, -y, z+1/2'
'x+1/2, -y+1/2, z'
'-x+1/2, y+1/2, z+1/2'

loop_
_atom_site_type_symbol
_atom_site_label
_atom_site_fract_x
_atom_site_fract_y
_atom_site_fract_z
_atom_site_U_iso_or_equiv
_atom_site_adp_type
_atom_site_calc_flag
_atom_site_refinement_flags
_atom_site_occupancy
_atom_site_disorder_assembly
_atom_site_disorder_group
Cl Cl1 -0.09030(5) 0.23662(3) 0.30957(10) 0.02946(15) Uani d . 1 . .
S S1 0.22593(4) 0.33346(2) 0.90465(9) 0.01933(12) Uani d . 1 . .
O O1 0.15823(14) 0.35562(10) 1.0481(3) 0.0330(5) Uani d . 1 . .
O O2 0.28543(16) 0.27849(8) 0.9519(3) 0.0334(5) Uani d . 1 . .
O O3 0.29257(15) 0.37986(9) 0.8218(3) 0.0345(5) Uani d . 1 . .
N N1 1.27331(16) 0.61843(10) 0.6247(3) 0.0254(5) Uani d . 1 . .
C C1 0.8387(2) 0.39813(12) 0.5753(4) 0.0285(6) Uani d . 1 . .
H H1A 0.9051 0.3871 0.5262 0.034 Uiso calc R 1 . .
C C2 0.7561(2) 0.35470(13) 0.5858(4) 0.0329(6) Uani d . 1 . .
H H2A 0.7677 0.3153 0.5428 0.040 Uiso calc R 1 . .
C C3 0.6593(2) 0.36949(13) 0.6579(4) 0.0329(6) Uani d . 1 . .
H H3A 0.6043 0.3404 0.6621 0.040 Uiso calc R 1 . .
C C4 0.6405(2) 0.42940(13) 0.7278(4) 0.0285(6) Uani d . 1 . .
C C5 0.5414(2) 0.44348(13) 0.8145(4) 0.0331(6) Uani d . 1 . .
H H5A 0.4872 0.4140 0.8209 0.040 Uiso calc R 1 . .
C C6 0.5245(2) 0.49983(14) 0.8888(4) 0.0346(6) Uani d . 1 . .
H H6A 0.4606 0.5079 0.9502 0.042 Uiso calc R 1 . .
C C7 0.6038(2) 0.54547(13) 0.8719(4) 0.0347(7) Uani d . 1 . .
H H7A 0.5909 0.5842 0.9191 0.042 Uiso calc R 1 . .
C C8 0.7004(2) 0.53381(12) 0.7868(4) 0.0307(6) Uani d . 1 . .
H H8A 0.7517 0.5647 0.7753 0.037 Uiso calc R 1 . .
C C9 0.7219(2) 0.47452(12) 0.7161(4) 0.0254(5) Uani d . 1 . .
C C10 0.8240(2) 0.45755(12) 0.6368(4) 0.0270(6) Uani d . 1 . .
C C11 0.9108(2) 0.50246(12) 0.6253(4) 0.0269(6) Uani d . 1 . .
H H11A 0.8919 0.5431 0.6063 0.032 Uiso calc R 1 . .
C C12 1.0164(2) 0.48887(12) 0.6404(4) 0.0287(6) Uani d . 1 . .
H H12A 1.0349 0.4482 0.6602 0.034 Uiso calc R 1 . .
C C13 1.1056(2) 0.53391(12) 0.6279(4) 0.0246(5) Uani d . 1 . .
C C14 1.09004(19) 0.59384(11) 0.5685(4) 0.0237(5) Uani d . 1 . .
H H14A 1.0217 0.6060 0.5300 0.028 Uiso calc R 1 . .
C C15 1.17418(19) 0.63513(11) 0.5659(4) 0.0226(5) Uani d . 1 . .
H H15A 1.1628 0.6746 0.5236 0.027 Uiso calc R 1 . .
C C16 1.2913(2) 0.56030(14) 0.6814(4) 0.0295(6) Uani d . 1 . .
H H16A 1.3602 0.5492 0.7195 0.035 Uiso calc R 1 . .
C C17 1.2101(2) 0.51791(13) 0.6835(4) 0.0262(5) Uani d . 1 . .
H H17A 1.2243 0.4782 0.7220 0.031 Uiso calc R 1 . .
C C18 1.3610(2) 0.66379(14) 0.6319(5) 0.0351(7) Uani d . 1 . .
H H18A 1.3364 0.7016 0.5810 0.053 Uiso calc R 1 . .
H H18B 1.4222 0.6490 0.5657 0.053 Uiso calc R 1 . .
H H18C 1.3817 0.6704 0.7537 0.053 Uiso calc R 1 . .
C C19 0.15667(19) 0.31883(11) 0.5567(4) 0.0236(5) Uani d . 1 . .
H H19A 0.2191 0.3400 0.5250 0.028 Uiso calc R 1 . .
C C20 0.0877(2) 0.29687(11) 0.4251(4) 0.0252(5) Uani d . 1 . .
H H20A 0.1034 0.3034 0.3053 0.030 Uiso calc R 1 . .
C C21 -0.0051(2) 0.26499(11) 0.4749(4) 0.0243(5) Uani d . 1 . .
C C22 -0.03135(19) 0.25634(12) 0.6525(4) 0.0243(5) Uani d . 1 . .
H H22A -0.0946 0.2358 0.6839 0.029 Uiso calc R 1 . .
C C23 0.03806(19) 0.27873(11) 0.7836(4) 0.0218(5) Uani d . 1 . .
H H23A 0.0212 0.2733 0.9034 0.026 Uiso calc R 1 . .
C C24 0.13284(19) 0.30930(11) 0.7354(3) 0.0200(5) Uani d . 1 . .

loop_
_atom_site_aniso_label
_atom_site_aniso_U_11
_atom_site_aniso_U_22
_atom_site_aniso_U_33
_atom_site_aniso_U_12
_atom_site_aniso_U_13
_atom_site_aniso_U_23
Cl1 0.0291(3) 0.0304(3) 0.0289(3) 0.0041(2) -0.0085(3) -0.0063(3)
S1 0.0201(2) 0.0166(2) 0.0212(3) 0.0019(2) 0.0004(2) 0.0021(2)
O1 0.0269(9) 0.0453(11) 0.0269(11) 0.0013(8) -0.0008(8) -0.0109(10)
O2 0.0385(11) 0.0259(9) 0.0359(12) 0.0103(8) -0.0144(9) -0.0033(8)
O3 0.0330(9) 0.0374(11) 0.0330(11) -0.0125(8) -0.0062(9) 0.0090(10)
N1 0.0193(9) 0.0272(11) 0.0296(12) -0.0021(8) 0.0001(9) -0.0025(9)
C1 0.0293(12) 0.0293(13) 0.0268(14) 0.0079(10) -0.0029(11) -0.0006(12)
C2 0.0407(15) 0.0218(12) 0.0362(17) -0.0005(11) -0.0091(13) -0.0015(12)
C3 0.0385(15) 0.0263(13) 0.0340(17) -0.0031(11) -0.0076(13) 0.0042(12)
C4 0.0308(12) 0.0292(13) 0.0256(14) 0.0020(11) -0.0024(11) 0.0058(11)
C5 0.0294(12) 0.0393(15) 0.0305(15) -0.0015(11) -0.0047(13) 0.0090(14)
C6 0.0268(12) 0.0488(16) 0.0283(15) 0.0093(12) 0.0010(13) 0.0068(14)
C7 0.0346(13) 0.0322(14) 0.0374(17) 0.0130(11) -0.0045(12) -0.0006(13)
C8 0.0294(12) 0.0215(12) 0.0413(17) 0.0039(10) -0.0046(12) 0.0033(12)
C9 0.0264(12) 0.0246(12) 0.0252(14) 0.0019(10) 0.0000(11) 0.0050(11)
C10 0.0265(12) 0.0220(12) 0.0325(15) -0.0011(10) -0.0055(11) 0.0016(11)
C11 0.0285(12) 0.0227(12) 0.0297(15) -0.0004(10) 0.0006(11) 0.0013(11)
C12 0.0322(13) 0.0228(13) 0.0313(16) 0.0018(10) -0.0036(12) 0.0014(11)
C13 0.0248(11) 0.0215(11) 0.0274(14) 0.0027(9) 0.0025(11) -0.0030(10)
C14 0.0203(10) 0.0222(11) 0.0285(14) 0.0013(9) 0.0043(10) -0.0010(11)
C15 0.0226(11) 0.0215(11) 0.0239(13) 0.0011(9) 0.0037(10) 0.0019(10)
C16 0.0255(12) 0.0361(15) 0.0268(14) 0.0087(11) -0.0039(11) -0.0023(12)
C17 0.0303(13) 0.0250(12) 0.0233(13) 0.0046(10) 0.0035(11) 0.0021(10)
C18 0.0219(12) 0.0359(15) 0.0475(19) -0.0072(11) -0.0005(12) -0.0064(14)
C19 0.0233(11) 0.0217(11) 0.0256(13) -0.0005(9) -0.0004(10) 0.0017(10)
C20 0.0305(12) 0.0242(12) 0.0210(13) 0.0039(9) 0.0011(11) 0.0013(11)
C21 0.0243(11) 0.0210(11) 0.0277(14) 0.0038(9) -0.0066(10) -0.0020(10)
C22 0.0204(11) 0.0245(12) 0.0280(14) 0.0005(9) -0.0020(10) 0.0013(11)
C23 0.0215(10) 0.0212(11) 0.0226(14) 0.0026(9) 0.0005(10) 0.0003(10)
C24 0.0206(10) 0.0182(11) 0.0211(12) 0.0024(9) -0.0007(9) 0.0021(9)

loop_
_atom_type_symbol
_atom_type_description
_atom_type_scat_dispersion_real
_atom_type_scat_dispersion_imag
_atom_type_scat_source
C C 0.0033 0.0016 'International Tables Vol C Tables 4.2.6.8 and 6.1.1.4'
H H 0.0000 0.0000 'International Tables Vol C Tables 4.2.6.8 and 6.1.1.4'
N N 0.0061 0.0033 'International Tables Vol C Tables 4.2.6.8 and 6.1.1.4'
O O 0.0106 0.0060 'International Tables Vol C Tables 4.2.6.8 and 6.1.1.4'
S S 0.1246 0.1234 'International Tables Vol C Tables 4.2.6.8 and 6.1.1.4'
Cl Cl 0.1484 0.1585 'International Tables Vol C Tables 4.2.6.8 and 6.1.1.4'

loop_
_geom_angle_atom_site_label_1
_geom_angle_atom_site_label_2
_geom_angle_atom_site_label_3
_geom_angle_site_symmetry_1
_geom_angle_site_symmetry_3
_geom_angle
_geom_angle_publ_flag
O1 S1 O3 . . 114.45(13) ?
O1 S1 O2 . . 112.79(13) ?
O3 S1 O2 . . 113.43(12) ?
O1 S1 C24 . . 104.83(11) ?
O3 S1 C24 . . 105.43(12) ?
O2 S1 C24 . . 104.70(11) ?
C15 N1 C16 . . 120.2(2) ?
C15 N1 C18 . . 119.8(2) ?
C16 N1 C18 . . 120.0(2) ?
C10 C1 C2 . . 121.4(3) ?
C10 C1 H1A . . 119.3 ?
C2 C1 H1A . . 119.3 ?
C3 C2 C1 . . 120.4(3) ?
C3 C2 H2A . . 119.8 ?
C1 C2 H2A . . 119.8 ?
C2 C3 C4 . . 120.6(3) ?
C2 C3 H3A . . 119.7 ?
C4 C3 H3A . . 119.7 ?
C9 C4 C5 . . 119.4(3) ?
C9 C4 C3 . . 120.2(3) ?
C5 C4 C3 . . 120.4(3) ?
C6 C5 C4 . . 120.9(3) ?
C6 C5 H5A . . 119.6 ?
C4 C5 H5A . . 119.6 ?
C5 C6 C7 . . 119.8(3) ?
C5 C6 H6A . . 120.1 ?
C7 C6 H6A . . 120.1 ?
C8 C7 C6 . . 120.9(3) ?
C8 C7 H7A . . 119.5 ?
C6 C7 H7A . . 119.5 ?
C7 C8 C9 . . 120.2(3) ?
C7 C8 H8A . . 119.9 ?
C9 C8 H8A . . 119.9 ?
C4 C9 C8 . . 118.6(2) ?
C4 C9 C10 . . 117.9(2) ?
C8 C9 C10 . . 123.4(2) ?
C1 C10 C9 . . 119.4(2) ?
C1 C10 C11 . . 121.0(3) ?
C9 C10 C11 . . 119.6(2) ?
C12 C11 C10 . . 124.1(2) ?
C12 C11 H11A . . 118.0 ?
C10 C11 H11A . . 118.0 ?
C11 C12 C13 . . 124.8(2) ?
C11 C12 H12A . . 117.6 ?
C13 C12 H12A . . 117.6 ?
C14 C13 C17 . . 117.1(2) ?
C14 C13 C12 . . 122.8(2) ?
C17 C13 C12 . . 120.0(2) ?
C15 C14 C13 . . 121.0(2) ?
C15 C14 H14A . . 119.5 ?
C13 C14 H14A . . 119.5 ?
N1 C15 C14 . . 120.1(2) ?
N1 C15 H15A . . 119.9 ?
C14 C15 H15A . . 119.9 ?
N1 C16 C17 . . 121.2(2) ?
N1 C16 H16A . . 119.4 ?
C17 C16 H16A . . 119.4 ?
C16 C17 C13 . . 120.2(2) ?
C16 C17 H17A . . 119.9 ?
C13 C17 H17A . . 119.9 ?
N1 C18 H18A . . 109.5 ?
N1 C18 H18B . . 109.5 ?
H18A C18 H18B . . 109.5 ?
N1 C18 H18C . . 109.5 ?
H18A C18 H18C . . 109.5 ?
H18B C18 H18C . . 109.5 ?
C24 C19 C20 . . 120.3(2) ?
C24 C19 H19A . . 119.8 ?
C20 C19 H19A . . 119.8 ?
C19 C20 C21 . . 119.1(3) ?
C19 C20 H20A . . 120.5 ?
C21 C20 H20A . . 120.5 ?
C22 C21 C20 . . 121.3(2) ?
C22 C21 Cl1 . . 119.7(2) ?
C20 C21 Cl1 . . 119.0(2) ?
C21 C22 C23 . . 119.2(2) ?
C21 C22 H22A . . 120.4 ?
C23 C22 H22A . . 120.4 ?
C22 C23 C24 . . 120.0(3) ?
C22 C23 H23A . . 120.0 ?
C24 C23 H23A . . 120.0 ?
C19 C24 C23 . . 120.0(2) ?
C19 C24 S1 . . 120.30(18) ?
C23 C24 S1 . . 119.6(2) ?

loop_
_geom_bond_atom_site_label_1
_geom_bond_atom_site_label_2
_geom_bond_site_symmetry_2
_geom_bond_distance
_geom_bond_publ_flag
Cl1 C21 . 1.740(3) ?
S1 O1 . 1.446(2) ?
S1 O3 . 1.446(2) ?
S1 O2 . 1.4514(18) ?
S1 C24 . 1.792(3) ?
N1 C15 . 1.350(3) ?
N1 C16 . 1.358(4) ?
N1 C18 . 1.468(3) ?
C1 C10 . 1.389(4) ?
C1 C2 . 1.395(4) ?
C1 H1A . 0.9300 ?
C2 C3 . 1.351(4) ?
C2 H2A . 0.9300 ?
C3 C4 . 1.429(4) ?
C3 H3A . 0.9300 ?
C4 C9 . 1.410(4) ?
C4 C5 . 1.419(4) ?
C5 C6 . 1.367(4) ?
C5 H5A . 0.9300 ?
C6 C7 . 1.402(4) ?
C6 H6A . 0.9300 ?
C7 C8 . 1.376(4) ?
C7 H7A . 0.9300 ?
C8 C9 . 1.425(4) ?
C8 H8A . 0.9300 ?
C9 C10 . 1.441(4) ?
C10 C11 . 1.455(4) ?
C11 C12 . 1.341(4) ?
C11 H11A . 0.9300 ?
C12 C13 . 1.480(4) ?
C12 H12A . 0.9300 ?
C13 C14 . 1.396(4) ?
C13 C17 . 1.400(4) ?
C14 C15 . 1.375(3) ?
C14 H14A . 0.9300 ?
C15 H15A . 0.9300 ?
C16 C17 . 1.364(4) ?
C16 H16A . 0.9300 ?
C17 H17A . 0.9300 ?
C18 H18A . 0.9600 ?
C18 H18B . 0.9600 ?
C18 H18C . 0.9600 ?
C19 C24 . 1.388(4) ?
C19 C20 . 1.389(4) ?
C19 H19A . 0.9300 ?
C20 C21 . 1.392(4) ?
C20 H20A . 0.9300 ?
C21 C22 . 1.384(4) ?
C22 C23 . 1.393(4) ?
C22 H22A . 0.9300 ?
C23 C24 . 1.395(3) ?
C23 H23A . 0.9300 ?

loop_
_geom_hbond_atom_site_label_D
_geom_hbond_atom_site_label_H
_geom_hbond_atom_site_label_A
_geom_hbond_site_symmetry_A
_geom_hbond_distance_DH
_geom_hbond_distance_HA
_geom_hbond_distance_DA
_geom_hbond_angle_DHA
_geom_hbond_publ_flag
C5 H5A O3 1_555 0.93 2.51 3.370(3) 153 y
C11 H11A O1 2_664 0.93 2.34 3.267(3) 178 y
C14 H14A O1 2_664 0.93 2.38 3.260(3) 158 y
C15 H15A O2 4_654 0.93 2.42 3.285(3) 155 y
C17 H17A O3 1_655 0.93 2.43 3.348(3) 171 y
C18 H18A O2 4_654 0.96 2.45 3.372(4) 160 y
C20 H20A O1 1_554 0.93 2.34 3.226(4) 159 y
C22 H22A O2 3_455 0.93 2.52 3.277(3) 139 y
C1 H1A Cg4 1_655 0.93 2.98 3.682(3) 133 y
C3 H3A Cg4 3_555 0.93 2.87 3.651(3) 142 y
C6 H6A Cg3 2_665 0.93 2.82 3.593(3) 141 y

loop_
_geom_torsion_atom_site_label_1
_geom_torsion_atom_site_label_2
_geom_torsion_atom_site_label_3
_geom_torsion_atom_site_label_4
_geom_torsion_site_symmetry_1
_geom_torsion_site_symmetry_2
_geom_torsion_site_symmetry_3
_geom_torsion_site_symmetry_4
_geom_torsion
_geom_torsion_publ_flag
C10 C1 C2 C3 . . . . -0.5(5) ?
C1 C2 C3 C4 . . . . -1.2(5) ?
C2 C3 C4 C9 . . . . 2.4(4) ?
C2 C3 C4 C5 . . . . -175.6(3) ?
C9 C4 C5 C6 . . . . -0.9(4) ?
C3 C4 C5 C6 . . . . 177.1(3) ?
C4 C5 C6 C7 . . . . 3.1(5) ?
C5 C6 C7 C8 . . . . -2.2(5) ?
C6 C7 C8 C9 . . . . -0.9(5) ?
C5 C4 C9 C8 . . . . -2.1(4) ?
C3 C4 C9 C8 . . . . 179.8(3) ?
C5 C4 C9 C10 . . . . 176.3(3) ?
C3 C4 C9 C10 . . . . -1.8(4) ?
C7 C8 C9 C4 . . . . 3.0(4) ?
C7 C8 C9 C10 . . . . -175.3(3) ?
C2 C1 C10 C9 . . . . 1.1(4) ?
C2 C1 C10 C11 . . . . 180.0(3) ?
C4 C9 C10 C1 . . . . 0.1(4) ?
C8 C9 C10 C1 . . . . 178.4(3) ?
C4 C9 C10 C11 . . . . -178.8(3) ?
C8 C9 C10 C11 . . . . -0.5(4) ?
C1 C10 C11 C12 . . . . -33.3(4) ?
C9 C10 C11 C12 . . . . 145.6(3) ?
C10 C11 C12 C13 . . . . 179.6(3) ?
C11 C12 C13 C14 . . . . -11.4(5) ?
C11 C12 C13 C17 . . . . 166.1(3) ?
C17 C13 C14 C15 . . . . -0.3(4) ?
C12 C13 C14 C15 . . . . 177.2(3) ?
C16 N1 C15 C14 . . . . 2.0(4) ?
C18 N1 C15 C14 . . . . -176.2(3) ?
C13 C14 C15 N1 . . . . -1.3(4) ?
C15 N1 C16 C17 . . . . -1.1(4) ?
C18 N1 C16 C17 . . . . 177.1(3) ?
N1 C16 C17 C13 . . . . -0.5(5) ?
C14 C13 C17 C16 . . . . 1.2(4) ?
C12 C13 C17 C16 . . . . -176.4(3) ?
C24 C19 C20 C21 . . . . -0.3(4) ?
C19 C20 C21 C22 . . . . 1.8(4) ?
C19 C20 C21 Cl1 . . . . -179.12(19) ?
C20 C21 C22 C23 . . . . -1.6(4) ?
Cl1 C21 C22 C23 . . . . 179.36(18) ?
C21 C22 C23 C24 . . . . -0.2(4) ?
C20 C19 C24 C23 . . . . -1.4(4) ?
C20 C19 C24 S1 . . . . 176.12(18) ?
C22 C23 C24 C19 . . . . 1.7(4) ?
C22 C23 C24 S1 . . . . -175.90(18) ?
O1 S1 C24 C19 . . . . 142.5(2) ?
O3 S1 C24 C19 . . . . 21.3(2) ?
O2 S1 C24 C19 . . . . -98.6(2) ?
O1 S1 C24 C23 . . . . -40.0(2) ?
O3 S1 C24 C23 . . . . -161.1(2) ?
O2 S1 C24 C23 . . . . 79.0(2) ?

loop_
_cod_related_entry_id
_cod_related_entry_database
_cod_related_entry_code
1 ChemSpider 30655953
